data_7206492
loop_
_publ_author_name
'Lemmerer, Andreas'
'Bernstein, Joel'
'Kahlenberg, Volker'

_publ_section_title
;
 Covalent assistance in supramolecular synthesis: in situ modification
 and masking of the hydrogen bonding functionality of the
 supramolecular reagent isoniazid in co-crystals
;
_journal_issue 19
_journal_name_full CrystEngComm
_journal_page_first 5692
_journal_paper_doi 10.1039/c1ce05152k
_journal_volume 13
_journal_year 2011
_chemical_formula_moiety '2(C19 H15 N3 O), C7 H6 O3'
_chemical_formula_sum 'C45 H36 N6 O5'
_chemical_formula_weight 740.8
_chemical_name_systematic
;
bis(N'-(diphenylmethylene)isonicotinohydrazide) . (3-hydroxybenzoic acid)
;
_space_group_IT_number 2
_symmetry_cell_setting triclinic
_symmetry_space_group_name_Hall '-P 1'
_symmetry_space_group_name_H-M 'P -1'
_atom_sites_solution_hydrogens geom
_atom_sites_solution_primary direct
_atom_sites_solution_secondary difmap
_audit_conform_dict_location ftp://ftp.iucr.org/pub/cif_core.dic
_audit_conform_dict_name cif_core.dic
_audit_conform_dict_version 2.3
_audit_creation_date 2010-04-08T09:24:25-00:00
_audit_creation_method 'WinGX routine CIF_UPDATE'
_cell_angle_alpha 104.295(8)
_cell_angle_beta 112.784(8)
_cell_angle_gamma 103.370(8)
_cell_formula_units_Z 1
_cell_length_a 9.8338(9)
_cell_length_b 10.2475(9)
_cell_length_c 10.8863(10)
_cell_measurement_reflns_used 3220
_cell_measurement_temperature 173(2)
_cell_measurement_theta_max 62.4606
_cell_measurement_theta_min 4.7429
_cell_volume 912.17(18)
_computing_cell_refinement
;
CrysAlisPro, Oxford Diffraction Ltd.,
Version 1.171.33.32 (release 27-01-2009 CrysAlis171 .NET)
(compiled Jan 27 2009,14:17:37)
;
_computing_data_collection
;
CrysAlisPro, Oxford Diffraction Ltd.,
Version 1.171.33.32 (release 27-01-2009 CrysAlis171 .NET)
(compiled Jan 27 2009,14:17:37)
;
_computing_data_reduction
;
CrysAlisPro, Oxford Diffraction Ltd.,
Version 1.171.33.32 (release 27-01-2009 CrysAlis171 .NET)
(compiled Jan 27 2009,14:17:37)
;
_computing_molecular_graphics
;
Ortep-3 for Windows (Farrugia, 1997) and DIAMOND (Brandenburg, 1999)
;
_computing_publication_material
;
WinGX publication routines (Farrugia, 1999) and PLATON (Spek, 2003)
;
_computing_structure_refinement 'SHELXL-97 (Sheldrick, 2008)'
_computing_structure_solution 'SHELXS-97 (Sheldrick, 2008)'
_diffrn_ambient_temperature 173(2)
_diffrn_detector_area_resol_mean 10.3822
_diffrn_measured_fraction_theta_full 0.955
_diffrn_measured_fraction_theta_max 0.955
_diffrn_measurement_device_type 'Goniometer Xcalibur, detector: Ruby (Gemini ultra)'
_diffrn_measurement_method '\w scans'
_diffrn_radiation_monochromator graphite
_diffrn_radiation_type CuK\a
_diffrn_radiation_wavelength 1.5418
_diffrn_reflns_av_R_equivalents 0.0202
_diffrn_reflns_av_unetI/netI 0.0181
_diffrn_reflns_limit_h_max 10
_diffrn_reflns_limit_h_min -11
_diffrn_reflns_limit_k_max 10
_diffrn_reflns_limit_k_min -11
_diffrn_reflns_limit_l_max 12
_diffrn_reflns_limit_l_min -12
_diffrn_reflns_number 4365
_diffrn_reflns_theta_full 62.65
_diffrn_reflns_theta_max 62.65
_diffrn_reflns_theta_min 4.75
_diffrn_standards_number 0
_exptl_absorpt_coefficient_mu 0.727
_exptl_absorpt_correction_T_max 0.87
_exptl_absorpt_correction_T_min 0.75
_exptl_absorpt_correction_type multi-scan
_exptl_absorpt_process_details
;
CrysAlis RED, Oxford Diffraction Ltd.,
Version 1.171.33.32 (release 27-01-2009 CrysAlis171 .NET)
(compiled Jan 27 2009,14:17:37)
Empirical absorption correction using spherical harmonics,
implemented in SCALE3 ABSPACK scaling algorithm.
;
_exptl_crystal_colour colourless
_exptl_crystal_density_diffrn 1.349
_exptl_crystal_density_method 'not measured'
_exptl_crystal_description block
_exptl_crystal_F_000 388
_exptl_crystal_size_max 0.42
_exptl_crystal_size_mid 0.33
_exptl_crystal_size_min 0.2
_refine_diff_density_max 0.209
_refine_diff_density_min -0.306
_refine_diff_density_rms 0.039
_refine_ls_extinction_coef 0.011(2)
_refine_ls_extinction_expression Fc^*^=kFc[1+0.001xFc^2^\l^3^/sin(2\q)]^-1/4^
_refine_ls_extinction_method SHELXL
_refine_ls_goodness_of_fit_ref 1.044
_refine_ls_hydrogen_treatment mixed
_refine_ls_matrix_type full
_refine_ls_number_parameters 314
_refine_ls_number_reflns 2793
_refine_ls_number_restraints 20
_refine_ls_restrained_S_all 1.06
_refine_ls_R_factor_all 0.0616
_refine_ls_R_factor_gt 0.0568
_refine_ls_shift/su_max 0
_refine_ls_shift/su_mean 0
_refine_ls_structure_factor_coef Fsqd
_refine_ls_weighting_details 'calc w=1/[\s^2^(Fo^2^)+(0.0896P)^2^+0.3716P] where P=(Fo^2^+2Fc^2^)/3'
_refine_ls_weighting_scheme calc
_refine_ls_wR_factor_gt 0.1575
_refine_ls_wR_factor_ref 0.1618
_reflns_number_gt 2516
_reflns_number_total 2793
_reflns_threshold_expression >2sigma(I)
_cod_data_source_file c1ce05152k.txt
_cod_data_source_block 7
_cod_depositor_comments
;
The following automatic conversions were performed:

'_symmetry_cell_setting' value 'Triclinic' changed to 'triclinic'
according to /home/saulius/struct/CIF-dictionaries/cif_core.dic
dictionary named 'cif_core.dic' version 2.4.1 from 2010-06-29.

Automatic conversion script
Id: cif_fix_values 1715 2011-07-08 13:25:40Z adriana 
;
_cod_original_sg_symbol_H-M P-1
_cod_database_code 7206492

loop_
_symmetry_equiv_pos_as_xyz
'x, y, z'
'-x, -y, -z'

loop_
_atom_site_label
_atom_site_type_symbol
_atom_site_fract_x
_atom_site_fract_y
_atom_site_fract_z
_atom_site_U_iso_or_equiv
_atom_site_adp_type
_atom_site_occupancy
_atom_site_symmetry_multiplicity
_atom_site_calc_flag
_atom_site_refinement_flags
_atom_site_disorder_assembly
_atom_site_disorder_group
C1 C 1.4263(3) 0.4632(2) 0.4412(3) 0.0682(8) Uani 1 1 d D . 1
H2A H 1.4153 0.4428 0.3471 0.082 Uiso 0.5 1 calc PR . 1
C4 C 1.2801(13) 0.4386(7) 0.5832(11) 0.067(4) Uani 0.5 1 d PD A 1
H4 H 1.1894 0.4089 0.5963 0.08 Uiso 0.5 1 calc PR A 1
C5 C 1.4356(5) 0.5149(4) 0.6854(5) 0.0429(9) Uani 0.5 1 d PD A 1
H5 H 1.4532 0.5408 0.7818 0.052 Uiso 0.5 1 calc PR A 1
C6 C 1.5718(4) 0.5605(4) 0.6714(4) 0.0412(8) Uani 0.5 1 d PD . 1
H6 H 1.6697 0.6139 0.7568 0.049 Uiso 0.5 1 calc PR . 1
C7 C 1.2886(3) 0.4168(3) 0.4604(4) 0.0771(9) Uani 1 1 d D A 1
O1 O 1.1491(3) 0.3552(3) 0.3398(3) 0.0913(8) Uani 1 1 d . A 1
H1 H 1.070(5) 0.333(4) 0.359(4) 0.137 Uiso 1 1 d . B 1
O2 O 1.3146(9) 0.4348(6) 0.5970(6) 0.0529(15) Uani 0.5 1 d P C 2
C8 C 0.6317(2) 0.19644(19) 0.43516(19) 0.0427(5) Uani 1 1 d D . .
C9A C 0.7869(8) 0.2712(5) 0.5492(8) 0.0592(18) Uani 0.5 1 d PD D 1
H9A H 0.8022 0.2933 0.6447 0.071 Uiso 0.5 1 calc PR D 1
C10A C 0.9200(11) 0.3146(6) 0.5290(11) 0.070(2) Uani 0.5 1 d PD D 1
H10A H 1.0236 0.3644 0.608 0.084 Uiso 0.5 1 calc PR D 1
C11A C 0.7541(11) 0.2127(7) 0.2824(11) 0.0449(16) Uani 0.5 1 d PD D 1
H11A H 0.742 0.1916 0.188 0.054 Uiso 0.5 1 calc PR D 1
C12A C 0.6200(9) 0.1675(6) 0.2989(7) 0.0410(14) Uani 0.5 1 d PD D 1
H12A H 0.5192 0.1162 0.2163 0.049 Uiso 0.5 1 calc PR D 1
C9B C 0.7757(8) 0.2112(5) 0.5331(7) 0.0534(18) Uani 0.5 1 d PD D 2
H9B H 0.7925 0.1941 0.6187 0.064 Uiso 0.5 1 calc PR D 2
C10B C 0.8963(8) 0.2526(6) 0.5004(8) 0.063(2) Uani 0.5 1 d PD D 2
H10B H 0.9972 0.2611 0.569 0.076 Uiso 0.5 1 calc PR D 2
C11B C 0.7442(12) 0.2628(7) 0.2930(12) 0.055(2) Uani 0.5 1 d PD D 2
H11B H 0.7304 0.2786 0.2073 0.066 Uiso 0.5 1 calc PR D 2
C12B C 0.6118(10) 0.2217(6) 0.3120(7) 0.0517(17) Uani 0.5 1 d PD D 2
H12B H 0.5106 0.2112 0.2424 0.062 Uiso 0.5 1 calc PR D 2
C13 C 0.4847(3) 0.1477(2) 0.4512(2) 0.0442(5) Uani 1 1 d . D .
C14 C 0.4322(3) 0.1921(2) 0.7583(2) 0.0477(5) Uani 1 1 d . . .
C15 C 0.5979(3) 0.2807(2) 0.8756(2) 0.0498(5) Uani 1 1 d . . .
C16 C 0.7136(3) 0.2209(2) 0.9088(2) 0.0568(6) Uani 1 1 d . . .
H16 H 0.6881 0.1219 0.8564 0.068 Uiso 1 1 calc R . .
C17 C 0.8661(3) 0.3040(3) 1.0178(3) 0.0641(7) Uani 1 1 d . . .
H17 H 0.9441 0.2613 1.0403 0.077 Uiso 1 1 calc R . .
C18 C 0.9055(3) 0.4469(3) 1.0934(3) 0.0685(7) Uani 1 1 d . . .
H18 H 1.0106 0.503 1.1679 0.082 Uiso 1 1 calc R . .
C19 C 0.7952(4) 0.5086(3) 1.0622(4) 0.0832(9) Uani 1 1 d . . .
H19 H 0.8229 0.6081 1.1145 0.1 Uiso 1 1 calc R . .
C20 C 0.6420(3) 0.4266(3) 0.9542(3) 0.0761(8) Uani 1 1 d . . .
H20 H 0.5652 0.4708 0.9331 0.091 Uiso 1 1 calc R . .
C21 C 0.3032(3) 0.1489(2) 0.7957(2) 0.0474(5) Uani 1 1 d . . .
C22 C 0.3373(3) 0.1572(3) 0.9343(2) 0.0597(6) Uani 1 1 d . . .
H22 H 0.4444 0.1953 1.0075 0.072 Uiso 1 1 calc R . .
C23 C 0.2161(3) 0.1102(3) 0.9667(2) 0.0622(7) Uani 1 1 d . . .
H23 H 0.2406 0.1163 1.0618 0.075 Uiso 1 1 calc R . .
C24 C 0.0603(3) 0.0548(2) 0.8617(2) 0.0576(6) Uani 1 1 d . . .
H24 H -0.0225 0.0216 0.884 0.069 Uiso 1 1 calc R . .
C25 C 0.0250(3) 0.0476(3) 0.7238(2) 0.0629(7) Uani 1 1 d . . .
H25 H -0.0822 0.0099 0.651 0.075 Uiso 1 1 calc R . .
C26 C 0.1465(3) 0.0956(2) 0.6918(2) 0.0588(6) Uani 1 1 d . . .
H26 H 0.1215 0.0918 0.5972 0.071 Uiso 1 1 calc R . .
N1 N 0.8942(2) 0.2821(2) 0.38980(19) 0.0536(5) Uani 1 1 d D . .
N2 N 0.5128(2) 0.18927(18) 0.58988(19) 0.0472(5) Uani 1 1 d . . .
H2 H 0.608(3) 0.246(3) 0.662(3) 0.057 Uiso 1 1 d . . .
N3 N 0.3920(2) 0.14749(17) 0.62273(18) 0.0490(5) Uani 1 1 d . D .
O4 O 0.35456(19) 0.07708(16) 0.34775(16) 0.0576(5) Uani 1 1 d . . .

loop_
_atom_site_aniso_label
_atom_site_aniso_U_11
_atom_site_aniso_U_22
_atom_site_aniso_U_33
_atom_site_aniso_U_23
_atom_site_aniso_U_13
_atom_site_aniso_U_12
C1 0.0797(15) 0.0446(13) 0.130(3) 0.0452(15) 0.0829(17) 0.0344(12)
C4 0.036(4) 0.048(4) 0.116(8) 0.021(4) 0.042(4) 0.014(3)
C5 0.049(2) 0.048(2) 0.044(2) 0.0239(19) 0.028(2) 0.021(2)
C6 0.046(2) 0.043(2) 0.045(2) 0.0214(17) 0.0258(18) 0.0194(17)
C7 0.0598(16) 0.0457(13) 0.161(3) 0.0467(16) 0.075(2) 0.0284(12)
O1 0.0791(14) 0.1143(17) 0.155(2) 0.0905(16) 0.0896(16) 0.0552(13)
O2 0.041(3) 0.064(3) 0.069(3) 0.018(3) 0.046(3) 0.018(2)
C8 0.0703(13) 0.0364(10) 0.0418(10) 0.0208(8) 0.0383(10) 0.0259(9)
C9A 0.081(4) 0.058(4) 0.042(3) 0.021(3) 0.038(3) 0.015(3)
C10A 0.074(4) 0.071(5) 0.050(3) 0.015(4) 0.034(3) 0.001(4)
C11A 0.060(3) 0.047(4) 0.035(3) 0.014(3) 0.030(2) 0.019(3)
C12A 0.055(3) 0.039(3) 0.041(2) 0.020(3) 0.031(2) 0.018(3)
C9B 0.084(4) 0.062(4) 0.058(4) 0.049(4) 0.049(3) 0.046(4)
C10B 0.064(4) 0.096(6) 0.061(5) 0.054(5) 0.036(4) 0.046(5)
C11B 0.075(4) 0.060(5) 0.046(4) 0.025(4) 0.041(3) 0.023(4)
C12B 0.067(3) 0.053(4) 0.042(3) 0.022(3) 0.034(2) 0.017(4)
C13 0.0742(14) 0.0343(10) 0.0457(11) 0.0225(9) 0.0414(11) 0.0245(10)
C14 0.0798(15) 0.0429(11) 0.0524(12) 0.0280(9) 0.0492(11) 0.0330(10)
C15 0.0781(14) 0.0500(12) 0.0519(12) 0.0264(10) 0.0512(11) 0.0306(11)
C16 0.0872(17) 0.0551(13) 0.0517(12) 0.0267(10) 0.0450(12) 0.0367(12)
C17 0.0819(17) 0.0719(16) 0.0634(14) 0.0346(13) 0.0484(13) 0.0350(13)
C18 0.0804(17) 0.0667(15) 0.0792(17) 0.0294(13) 0.0608(15) 0.0187(13)
C19 0.089(2) 0.0515(14) 0.116(2) 0.0140(15) 0.0699(19) 0.0169(14)
C20 0.0836(18) 0.0540(14) 0.112(2) 0.0232(14) 0.0684(17) 0.0306(13)
C21 0.0749(14) 0.0427(11) 0.0492(11) 0.0246(9) 0.0444(11) 0.0281(10)
C22 0.0744(15) 0.0872(17) 0.0568(13) 0.0454(12) 0.0474(12) 0.0463(13)
C23 0.0763(16) 0.0915(18) 0.0543(13) 0.0454(13) 0.0474(12) 0.0415(14)
C24 0.0756(15) 0.0573(13) 0.0574(13) 0.0271(11) 0.0472(12) 0.0197(11)
C25 0.0742(15) 0.0589(14) 0.0447(12) 0.0145(10) 0.0339(11) 0.0009(11)
C26 0.0812(16) 0.0516(13) 0.0419(11) 0.0151(10) 0.0383(12) 0.0077(11)
N1 0.0679(12) 0.0649(12) 0.0555(11) 0.0332(9) 0.0423(10) 0.0356(10)
N2 0.0753(12) 0.0438(9) 0.0462(10) 0.0238(8) 0.0452(9) 0.0249(9)
N3 0.0835(13) 0.0403(9) 0.0557(10) 0.0291(8) 0.0529(10) 0.0298(9)
O4 0.0745(11) 0.0523(9) 0.0501(9) 0.0185(7) 0.0397(9) 0.0128(8)

loop_
_atom_type_symbol
_atom_type_description
_atom_type_scat_dispersion_real
_atom_type_scat_dispersion_imag
_atom_type_scat_source
C C 0.0181 0.0091 'International Tables Vol C Tables 4.2.6.8 and 6.1.1.4'
H H 0 0 'International Tables Vol C Tables 4.2.6.8 and 6.1.1.4'
N N 0.0311 0.018 'International Tables Vol C Tables 4.2.6.8 and 6.1.1.4'
O O 0.0492 0.0322 'International Tables Vol C Tables 4.2.6.8 and 6.1.1.4'

loop_
_geom_angle_atom_site_label_1
_geom_angle_atom_site_label_2
_geom_angle_atom_site_label_3
_geom_angle
_geom_angle_site_symmetry_1
C1 C1 C7 120.1(4) 2_866
C1 C1 H2A 120 2_866
C7 C1 H2A 120 .
C7 C4 C5 102.4(8) .
C7 C4 H4 128.8 .
C5 C4 H4 128.8 .
C4 C5 C6 130.8(6) .
C4 C5 H5 114.6 .
C6 C5 H5 114.6 .
C1 C6 C5 124.3(4) 2_866
C1 C6 H6 117.8 2_866
C5 C6 H6 117.8 .
C4 C7 O1 115.5(5) .
C4 C7 C1 128.5(6) .
O1 C7 C1 115.7(3) .
C7 O1 H1 111(3) .
C9B C8 C12B 120.7(5) .
C12A C8 C9A 114.6(5) .
C9B C8 C13 122.6(4) .
C12B C8 C13 116.7(4) .
C12A C8 C13 120.0(4) .
C9A C8 C13 125.4(4) .
C10A C9A C8 123.3(7) .
C10A C9A H9A 118.3 .
C8 C9A H9A 118.3 .
N1 C10A C9A 117.0(7) .
N1 C10A H10A 121.5 .
C9A C10A H10A 121.5 .
N1 C11A C12A 122.8(8) .
N1 C11A H11A 118.6 .
C12A C11A H11A 118.6 .
C11A C12A C8 120.7(7) .
C11A C12A H12A 119.7 .
C8 C12A H12A 119.7 .
C8 C9B C10B 115.3(6) .
C8 C9B H9B 122.3 .
C10B C9B H9B 122.3 .
N1 C10B C9B 130.1(6) .
N1 C10B H10B 115 .
C9B C10B H10B 115 .
N1 C11B C12B 124.3(9) .
N1 C11B H11B 117.8 .
C12B C11B H11B 117.8 .
C8 C12B C11B 117.7(8) .
C8 C12B H12B 121.1 .
C11B C12B H12B 121.1 .
O4 C13 N2 124.40(19) .
O4 C13 C8 121.99(17) .
N2 C13 C8 113.61(19) .
N3 C14 C21 116.3(2) .
N3 C14 C15 124.15(18) .
C21 C14 C15 119.57(17) .
C16 C15 C20 117.4(2) .
C16 C15 C14 121.19(19) .
C20 C15 C14 121.4(2) .
C15 C16 C17 120.6(2) .
C15 C16 H16 119.7 .
C17 C16 H16 119.7 .
C18 C17 C16 120.6(2) .
C18 C17 H17 119.7 .
C16 C17 H17 119.7 .
C19 C18 C17 120.1(3) .
C19 C18 H18 119.9 .
C17 C18 H18 119.9 .
C18 C19 C20 119.9(3) .
C18 C19 H19 120 .
C20 C19 H19 120 .
C19 C20 C15 121.4(3) .
C19 C20 H20 119.3 .
C15 C20 H20 119.3 .
C26 C21 C22 118.7(2) .
C26 C21 C14 120.40(18) .
C22 C21 C14 120.9(2) .
C23 C22 C21 120.5(2) .
C23 C22 H22 119.8 .
C21 C22 H22 119.8 .
C24 C23 C22 120.4(2) .
C24 C23 H23 119.8 .
C22 C23 H23 119.8 .
C23 C24 C25 119.6(2) .
C23 C24 H24 120.2 .
C25 C24 H24 120.2 .
C24 C25 C26 119.9(2) .
C24 C25 H25 120 .
C26 C25 H25 120 .
C21 C26 C25 120.9(2) .
C21 C26 H26 119.6 .
C25 C26 H26 119.6 .
C10B N1 C11B 111.8(5) .
C11A N1 C10A 121.5(6) .
C13 N2 N3 120.6(2) .
C13 N2 H2 121.7(16) .
N3 N2 H2 117.7(16) .
C14 N3 N2 115.51(19) .

loop_
_geom_bond_atom_site_label_1
_geom_bond_atom_site_label_2
_geom_bond_distance
_geom_bond_site_symmetry_2
C1 C1 1.374(6) 2_866
C1 C7 1.440(3) .
C1 H2A 0.95 .
C4 C7 1.338(9) .
C4 C5 1.374(9) .
C4 H4 0.95 .
C5 C6 1.393(5) .
C5 H5 0.95 .
C6 C1 1.198(5) 2_866
C6 H6 0.95 .
C7 O1 1.341(4) .
O1 H1 0.87(5) .
C8 C9B 1.348(7) .
C8 C12B 1.376(6) .
C8 C12A 1.392(6) .
C8 C9A 1.407(7) .
C8 C13 1.509(3) .
C9A C10A 1.401(8) .
C9A H9A 0.95 .
C10A N1 1.373(10) .
C10A H10A 0.95 .
C11A N1 1.288(10) .
C11A C12A 1.388(7) .
C11A H11A 0.95 .
C12A H12A 0.95 .
C9B C10B 1.372(7) .
C9B H9B 0.95 .
C10B N1 1.306(9) .
C10B H10B 0.95 .
C11B N1 1.372(11) .
C11B C12B 1.383(8) .
C11B H11B 0.95 .
C12B H12B 0.95 .
C13 O4 1.218(3) .
C13 N2 1.357(3) .
C14 N3 1.294(3) .
C14 C21 1.483(3) .
C14 C15 1.497(3) .
C15 C16 1.384(3) .
C15 C20 1.392(3) .
C16 C17 1.384(3) .
C16 H16 0.95 .
C17 C18 1.367(4) .
C17 H17 0.95 .
C18 C19 1.353(4) .
C18 H18 0.95 .
C19 C20 1.383(4) .
C19 H19 0.95 .
C20 H20 0.95 .
C21 C26 1.382(3) .
C21 C22 1.389(3) .
C22 C23 1.385(3) .
C22 H22 0.95 .
C23 C24 1.377(3) .
C23 H23 0.95 .
C24 C25 1.382(3) .
C24 H24 0.95 .
C25 C26 1.387(3) .
C25 H25 0.95 .
C26 H26 0.95 .
N2 N3 1.376(2) .
N2 H2 0.89(2) .

loop_
_geom_hbond_atom_site_label_D
_geom_hbond_atom_site_label_H
_geom_hbond_atom_site_label_A
_geom_hbond_distance_DH
_geom_hbond_distance_HA
_geom_hbond_distance_DA
_geom_hbond_angle_DHA
O1 H1 N1 0.87(5) 1.87(5) 2.744(3) 177(4)
C10A H10A O2 0.95 2.84 3.498(11) 127

loop_
_geom_torsion_atom_site_label_1
_geom_torsion_atom_site_label_2
_geom_torsion_atom_site_label_3
_geom_torsion_atom_site_label_4
_geom_torsion
_geom_torsion_site_symmetry_1
_geom_torsion_site_symmetry_4
C7 C4 C5 C6 -0.1(2) . .
C4 C5 C6 C1 -0.8(4) . 2_866
C5 C4 C7 O1 -173.9(2) . .
C5 C4 C7 C1 -0.6(3) . .
C1 C1 C7 C4 2.0(3) 2_866 .
C1 C1 C7 O1 175.3(2) 2_866 .
C9B C8 C9A C10A 88.6(16) . .
C12B C8 C9A C10A -25.5(3) . .
C12A C8 C9A C10A 0.5(2) . .
C13 C8 C9A C10A -179.8(2) . .
C8 C9A C10A N1 0.4(2) . .
N1 C11A C12A C8 0.3(7) . .
C9B C8 C12A C11A -26.4(5) . .
C12B C8 C12A C11A 91.0(16) . .
C9A C8 C12A C11A -0.8(5) . .
C13 C8 C12A C11A 179.4(3) . .
C12B C8 C9B C10B 0.2(2) . .
C12A C8 C9B C10B 24.9(3) . .
C9A C8 C9B C10B -77.2(15) . .
C13 C8 C9B C10B 178.3(2) . .
C8 C9B C10B N1 1.1(3) . .
C9B C8 C12B C11B -0.2(5) . .
C12A C8 C12B C11B -73.9(16) . .
C9A C8 C12B C11B 25.0(5) . .
C13 C8 C12B C11B -178.3(3) . .
N1 C11B C12B C8 -1.0(7) . .
C9B C8 C13 O4 -147.9(3) . .
C12B C8 C13 O4 30.2(3) . .
C12A C8 C13 O4 3.4(3) . .
C9A C8 C13 O4 -176.3(3) . .
C9B C8 C13 N2 31.7(3) . .
C12B C8 C13 N2 -150.2(3) . .
C12A C8 C13 N2 -177.0(2) . .
C9A C8 C13 N2 3.3(3) . .
N3 C14 C15 C16 -71.4(3) . .
C21 C14 C15 C16 107.7(2) . .
N3 C14 C15 C20 107.8(2) . .
C21 C14 C15 C20 -73.1(3) . .
C20 C15 C16 C17 1.0(3) . .
C14 C15 C16 C17 -179.84(18) . .
C15 C16 C17 C18 -0.7(3) . .
C16 C17 C18 C19 0.1(4) . .
C17 C18 C19 C20 0.4(4) . .
C18 C19 C20 C15 -0.1(4) . .
C16 C15 C20 C19 -0.6(4) . .
C14 C15 C20 C19 -179.8(2) . .
N3 C14 C21 C26 -15.1(3) . .
C15 C14 C21 C26 165.77(19) . .
N3 C14 C21 C22 163.03(19) . .
C15 C14 C21 C22 -16.1(3) . .
C26 C21 C22 C23 1.2(3) . .
C14 C21 C22 C23 -177.0(2) . .
C21 C22 C23 C24 0.0(4) . .
C22 C23 C24 C25 -0.7(4) . .
C23 C24 C25 C26 0.3(4) . .
C22 C21 C26 C25 -1.7(3) . .
C14 C21 C26 C25 176.5(2) . .
C24 C25 C26 C21 0.9(4) . .
C12A C11A N1 C10B 24.2(6) . .
C12A C11A N1 C11B -77.8(18) . .
C12A C11A N1 C10A 0.8(7) . .
C9B C10B N1 C11A -26.4(5) . .
C9B C10B N1 C11B -2.1(5) . .
C9B C10B N1 C10A 99.5(15) . .
C12B C11B N1 C11A 88.6(19) . .
C12B C11B N1 C10B 2.0(6) . .
C12B C11B N1 C10A -24.7(6) . .
C9A C10A N1 C11A -1.1(5) . .
C9A C10A N1 C10B -65.3(14) . .
C9A C10A N1 C11B 23.8(4) . .
O4 C13 N2 N3 2.6(3) . .
C8 C13 N2 N3 -176.95(15) . .
C21 C14 N3 N2 179.60(15) . .
C15 C14 N3 N2 -1.3(3) . .
C13 N2 N3 C14 179.43(16) . .
